data_4345449
loop_
_publ_author_name
'Wu, Chao'
'Li, Longhua'
'Song, Junling'
'Yang, Gang'
'Humphrey, Mark G.'
'Zhang, Chi'

_publ_section_title
;
 Facile Syntheses of Ba2[B4O7(OH)2] and Na[B5O7(OH)2](H2O) Borate Salts
 Exhibiting Nonlinear Optical Activity in the Ultraviolet.
;
_journal_issue 3
_journal_name_full 'Inorganic chemistry'
_journal_page_first 1340
_journal_page_last 1348
_journal_paper_doi 10.1021/acs.inorgchem.6b02457
_journal_volume 56
_journal_year 2017
_chemical_formula_sum 'B10 H8 Na2 O20'
_chemical_formula_weight 482.14
_chemical_name_systematic
; 
 ? 
;
_space_group_IT_number 29
_symmetry_cell_setting orthorhombic
_symmetry_space_group_name_Hall 'P 2c -2ac'
_symmetry_space_group_name_H-M 'P c a 21'
_atom_sites_solution_hydrogens geom
_atom_sites_solution_primary direct
_atom_sites_solution_secondary difmap
_audit_creation_method SHELXL-97
_cell_angle_alpha 90.00
_cell_angle_beta 90.00
_cell_angle_gamma 90.00
_cell_formula_units_Z 2
_cell_length_a 11.0487(6)
_cell_length_b 7.8742(4)
_cell_length_c 8.9089(4)
_cell_measurement_reflns_used 3927
_cell_measurement_temperature 293(2)
_cell_measurement_theta_max 26.21
_cell_measurement_theta_min 3.69
_cell_volume 775.07(7)
_computing_cell_refinement 'Bruker SAINT'
_computing_data_collection 'Bruker APEX2'
_computing_data_reduction 'Bruker SAINT'
_computing_molecular_graphics 'Bruker SHELXTL'
_computing_publication_material 'Bruker SHELXTL'
_computing_structure_refinement 'SHELXL-97 (Sheldrick, 1997)'
_computing_structure_solution 'SHELXS-97 (Sheldrick, 1990)'
_diffrn_ambient_temperature 293(2)
_diffrn_detector_area_resol_mean 10.4167
_diffrn_measured_fraction_theta_full 0.999
_diffrn_measured_fraction_theta_max 0.999
_diffrn_measurement_device_type 'Bruker APEX-II CCD'
_diffrn_measurement_method 'w scans'
_diffrn_radiation_monochromator graphite
_diffrn_radiation_source 'fine-focus sealed tube'
_diffrn_radiation_type MoK\a
_diffrn_radiation_wavelength 0.71073
_diffrn_reflns_av_R_equivalents 0.0415
_diffrn_reflns_av_sigmaI/netI 0.0270
_diffrn_reflns_limit_h_max 13
_diffrn_reflns_limit_h_min -13
_diffrn_reflns_limit_k_max 9
_diffrn_reflns_limit_k_min -9
_diffrn_reflns_limit_l_max 11
_diffrn_reflns_limit_l_min -11
_diffrn_reflns_number 8678
_diffrn_reflns_theta_full 26.39
_diffrn_reflns_theta_max 26.39
_diffrn_reflns_theta_min 3.18
_exptl_absorpt_coefficient_mu 0.246
_exptl_absorpt_correction_T_max 0.7456
_exptl_absorpt_correction_T_min 0.5062
_exptl_absorpt_correction_type multi-scan
_exptl_absorpt_process_details sadabs
_exptl_crystal_colour block
_exptl_crystal_density_diffrn 2.066
_exptl_crystal_density_method 'not measured'
_exptl_crystal_description colourless
_exptl_crystal_F_000 480
_exptl_crystal_size_max 0.16
_exptl_crystal_size_mid 0.13
_exptl_crystal_size_min 0.08
_refine_diff_density_max 0.240
_refine_diff_density_min -0.330
_refine_diff_density_rms 0.064
_refine_ls_abs_structure_details 'Flack H D (1983), Acta Cryst. A39, 876-881'
_refine_ls_abs_structure_Flack 0.00
_refine_ls_extinction_method none
_refine_ls_goodness_of_fit_ref 1.056
_refine_ls_hydrogen_treatment mixed
_refine_ls_matrix_type full
_refine_ls_number_parameters 145
_refine_ls_number_reflns 1588
_refine_ls_number_restraints 1
_refine_ls_restrained_S_all 1.056
_refine_ls_R_factor_all 0.0426
_refine_ls_R_factor_gt 0.0366
_refine_ls_shift/su_max 0.000
_refine_ls_shift/su_mean 0.000
_refine_ls_structure_factor_coef Fsqd
_refine_ls_weighting_details 'calc w=1/[\s^2^(Fo^2^)+(0.0421P)^2^+0.3840P] where P=(Fo^2^+2Fc^2^)/3'
_refine_ls_weighting_scheme calc
_refine_ls_wR_factor_gt 0.0786
_refine_ls_wR_factor_ref 0.0809
_reflns_number_gt 1454
_reflns_number_total 1588
_reflns_threshold_expression >2sigma(I)
_cod_data_source_file ic6b02457_si_002.cif
_cod_data_source_block a
_cod_original_sg_symbol_H-M Pca21
_cod_database_code 4345449

loop_
_symmetry_equiv_pos_as_xyz
'x, y, z'
'-x, -y, z+1/2'
'-x+1/2, y, z+1/2'
'x+1/2, -y, z'

loop_
_atom_site_label
_atom_site_type_symbol
_atom_site_fract_x
_atom_site_fract_y
_atom_site_fract_z
_atom_site_U_iso_or_equiv
_atom_site_adp_type
_atom_site_occupancy
_atom_site_symmetry_multiplicity
_atom_site_calc_flag
_atom_site_refinement_flags
Na1 Na 0.02661(13) 0.69160(15) 0.68407(16) 0.0382(3) Uani 1 1 d .
O1 O 0.23291(17) 0.9183(2) 0.4026(2) 0.0196(4) Uani 1 1 d .
H1 H 0.1562 0.9001 0.4219 0.029 Uiso 1 1 d R
O1W O 0.00592(18) 0.8389(3) 0.4456(3) 0.0347(6) Uani 1 1 d .
H1WA H -0.0302 0.9330 0.4560 0.052 Uiso 1 1 d R
H1WB H -0.0338 0.7935 0.3689 0.052 Uiso 1 1 d R
O2 O 0.25207(16) 0.7163(2) 0.5973(2) 0.0143(4) Uani 1 1 d .
O3 O 0.44570(15) 0.5986(2) 0.65447(19) 0.0158(4) Uani 1 1 d .
O4 O 0.42573(16) 0.8165(2) 0.4632(2) 0.0166(4) Uani 1 1 d .
O5 O 0.60295(16) 0.8018(2) 0.6205(2) 0.0160(4) Uani 1 1 d .
O6 O 0.81014(16) 0.8463(2) 0.6878(2) 0.0194(4) Uani 1 1 d .
H6 H 0.7881 0.9186 0.7568 0.029 Uiso 1 1 d R
O7 O 0.76557(16) 0.6602(2) 0.4941(2) 0.0157(4) Uani 1 1 d .
O8 O 0.26825(14) 0.5263(2) 0.7952(2) 0.0147(4) Uani 1 1 d .
O9 O 0.56334(15) 0.5891(2) 0.4293(2) 0.0156(4) Uani 1 1 d .
B1 B 0.3055(3) 0.8165(3) 0.4880(3) 0.0116(6) Uani 1 1 d .
B2 B 0.3270(2) 0.6116(3) 0.6817(3) 0.0119(5) Uani 1 1 d .
B3 B 0.5103(3) 0.7022(4) 0.5428(4) 0.0139(6) Uani 1 1 d .
B4 B 0.7224(3) 0.7722(3) 0.6020(3) 0.0140(6) Uani 1 1 d .
B5 B 0.3166(3) 0.4250(3) 0.9061(4) 0.0128(6) Uani 1 1 d .

loop_
_atom_site_aniso_label
_atom_site_aniso_U_11
_atom_site_aniso_U_22
_atom_site_aniso_U_33
_atom_site_aniso_U_23
_atom_site_aniso_U_13
_atom_site_aniso_U_12
Na1 0.0401(7) 0.0347(7) 0.0398(7) -0.0041(6) 0.0178(6) -0.0116(6)
O1 0.0139(9) 0.0206(9) 0.0243(10) 0.0121(8) 0.0014(8) 0.0022(8)
O1W 0.0203(11) 0.0305(11) 0.0532(16) -0.0177(11) 0.0019(10) -0.0005(9)
O2 0.0137(8) 0.0147(8) 0.0146(9) 0.0049(7) 0.0009(7) 0.0021(7)
O3 0.0118(9) 0.0157(9) 0.0198(11) 0.0052(8) 0.0005(7) 0.0015(7)
O4 0.0129(9) 0.0163(9) 0.0207(10) 0.0066(8) 0.0009(7) 0.0001(7)
O5 0.0146(9) 0.0148(9) 0.0185(9) -0.0059(7) 0.0006(8) -0.0005(7)
O6 0.0175(9) 0.0211(9) 0.0197(9) -0.0127(8) 0.0012(9) -0.0005(8)
O7 0.0130(9) 0.0172(9) 0.0168(9) -0.0061(8) -0.0009(7) -0.0003(7)
O8 0.0132(9) 0.0174(9) 0.0135(8) 0.0039(7) 0.0016(8) 0.0001(7)
O9 0.0135(9) 0.0166(9) 0.0166(10) -0.0077(8) 0.0011(7) -0.0021(7)
B1 0.0169(15) 0.0104(13) 0.0076(13) -0.0015(11) -0.0023(11) -0.0011(11)
B2 0.0193(14) 0.0082(11) 0.0083(12) -0.0023(10) -0.0051(13) -0.0020(11)
B3 0.0139(14) 0.0139(14) 0.0137(12) 0.0013(11) 0.0006(10) -0.0019(12)
B4 0.0138(15) 0.0130(13) 0.0152(14) 0.0020(12) -0.0003(12) -0.0029(11)
B5 0.0172(15) 0.0081(12) 0.0131(13) -0.0002(11) -0.0021(12) -0.0016(11)

loop_
_atom_type_symbol
_atom_type_description
_atom_type_scat_dispersion_real
_atom_type_scat_dispersion_imag
_atom_type_scat_source
B B 0.0010 0.0010 'International Tables Vol C Tables 4.2.6.8 and 6.1.1.4'
H H 0.0000 0.0000 'International Tables Vol C Tables 4.2.6.8 and 6.1.1.4'
Na Na 0.0360 0.0250 'International Tables Vol C Tables 4.2.6.8 and 6.1.1.4'
O O 0.0110 0.0060 'International Tables Vol C Tables 4.2.6.8 and 6.1.1.4'

loop_
_geom_angle_atom_site_label_1
_geom_angle_atom_site_label_2
_geom_angle_atom_site_label_3
_geom_angle
_geom_angle_site_symmetry_1
_geom_angle_site_symmetry_3
B1 O1 H1 111.2 . .
H1WA O1W H1WB 101.7 . .
B1 O2 B2 117.7(2) . .
B2 O3 B3 123.8(2) . .
B1 O4 B3 123.0(2) . .
B4 O5 B3 122.2(2) . .
B4 O6 H6 118.4 . .
B5 O7 B4 118.5(2) 2_664 .
B2 O8 B5 128.8(2) . .
B5 O9 B3 123.2(2) 2_664 .
O4 B1 O1 119.2(2) . .
O4 B1 O2 122.4(2) . .
O1 B1 O2 118.4(2) . .
O3 B2 O8 123.9(2) . .
O3 B2 O2 122.1(2) . .
O8 B2 O2 114.0(2) . .
O5 B3 O9 111.8(2) . .
O5 B3 O3 108.5(2) . .
O9 B3 O3 108.8(2) . .
O5 B3 O4 110.0(2) . .
O9 B3 O4 106.9(2) . .
O3 B3 O4 110.8(2) . .
O5 B4 O6 123.5(2) . .
O5 B4 O7 122.0(2) . .
O6 B4 O7 114.5(2) . .
O9 B5 O7 121.5(2) 2_665 2_665
O9 B5 O8 122.7(2) 2_665 .
O7 B5 O8 115.8(2) 2_665 .

loop_
_geom_bond_atom_site_label_1
_geom_bond_atom_site_label_2
_geom_bond_distance
_geom_bond_site_symmetry_2
O1 B1 1.365(3) .
O1 H1 0.8765 .
O1W H1WA 0.8464 .
O1W H1WB 0.8875 .
O2 B1 1.385(3) .
O2 B2 1.389(3) .
O3 B2 1.338(3) .
O3 B3 1.472(4) .
O4 B1 1.347(3) .
O4 B3 1.479(4) .
O5 B4 1.350(3) .
O5 B3 1.463(3) .
O6 B4 1.365(3) .
O6 H6 0.8730 .
O7 B5 1.374(3) 2_664
O7 B4 1.390(4) .
O8 B2 1.377(4) .
O8 B5 1.378(4) .
O9 B5 1.347(3) 2_664
O9 B3 1.469(4) .
B5 O9 1.347(3) 2_665
B5 O7 1.374(3) 2_665

loop_
_geom_torsion_atom_site_label_1
_geom_torsion_atom_site_label_2
_geom_torsion_atom_site_label_3
_geom_torsion_atom_site_label_4
_geom_torsion
_geom_torsion_site_symmetry_1
_geom_torsion_site_symmetry_4
B3 O4 B1 O1 -175.7(2) . .
B3 O4 B1 O2 4.1(4) . .
B2 O2 B1 O4 -0.8(4) . .
B2 O2 B1 O1 179.1(2) . .
B3 O3 B2 O8 -173.8(2) . .
B3 O3 B2 O2 5.2(4) . .
B5 O8 B2 O3 5.1(4) . .
B5 O8 B2 O2 -174.0(2) . .
B1 O2 B2 O3 -3.9(3) . .
B1 O2 B2 O8 175.3(2) . .
B4 O5 B3 O9 -8.6(4) . .
B4 O5 B3 O3 111.4(3) . .
B4 O5 B3 O4 -127.3(2) . .
B5 O9 B3 O5 2.8(3) 2_664 .
B5 O9 B3 O3 -117.0(2) 2_664 .
B5 O9 B3 O4 123.3(2) 2_664 .
B2 O3 B3 O5 119.0(2) . .
B2 O3 B3 O9 -119.1(2) . .
B2 O3 B3 O4 -1.8(3) . .
B1 O4 B3 O5 -122.7(2) . .
B1 O4 B3 O9 115.7(3) . .
B1 O4 B3 O3 -2.8(3) . .
B3 O5 B4 O6 -170.6(2) . .
B3 O5 B4 O7 8.3(4) . .
B5 O7 B4 O5 -1.3(4) 2_664 .
B5 O7 B4 O6 177.7(2) 2_664 .
B2 O8 B5 O9 8.2(4) . 2_665
B2 O8 B5 O7 -172.6(2) . 2_665
